data_4122554
loop_
_publ_author_name
'Bagchi, Vivek'
'Paraskevopoulou, Patrina'
'Das, Purak'
'Chi, Lingyu'
'Wang, Qiuwen'
'Choudhury, Amitava'
'Mathieson, Jennifer S.'
'Cronin, Leroy'
'Pardue, Daniel B.'
'Cundari, Thomas R.'
'Mitrikas, George'
'Sanakis, Yiannis'
'Stavropoulos, Pericles'

_publ_section_title
;
 A Versatile Tripodal Cu(I) Reagent for C-N Bond Construction via
 Nitrene-Transfer Chemistry: Catalytic Perspectives and Mechanistic
 Insights on C-H Aminations/Amidinations and Olefin Aziridinations.
;
_journal_issue 32
_journal_name_full 'Journal of the American Chemical Society'
_journal_page_first 11362
_journal_page_last 11381
_journal_paper_doi 10.1021/ja503869j
_journal_volume 136
_journal_year 2014
_chemical_formula_moiety 'C15 H15 N O2 S'
_chemical_formula_sum 'C15 H15 N O2 S'
_chemical_formula_weight 273.34
_chemical_name_systematic
; 
 ? 
;
_space_group_IT_number 14
_symmetry_cell_setting monoclinic
_symmetry_space_group_name_Hall '-P 2ybc'
_symmetry_space_group_name_H-M 'P 1 21/c 1'
_atom_sites_solution_hydrogens geom
_atom_sites_solution_primary direct
_atom_sites_solution_secondary difmap
_audit_creation_method SHELXL-97
_cell_angle_alpha 90.00
_cell_angle_beta 93.340(6)
_cell_angle_gamma 90.00
_cell_formula_units_Z 4
_cell_length_a 15.334(7)
_cell_length_b 7.840(4)
_cell_length_c 11.787(5)
_cell_measurement_reflns_used 1019
_cell_measurement_temperature 298(2)
_cell_measurement_theta_max 20.28
_cell_measurement_theta_min 2.66
_cell_volume 1414.6(11)
_computing_cell_refinement 'Bruker SAINT'
_computing_data_collection 'Bruker SMART'
_computing_data_reduction 'Bruker SAINT'
_computing_molecular_graphics 'Bruker SHELXTL'
_computing_publication_material 'Bruker SHELXTL'
_computing_structure_refinement 'SHELXL-97 (Sheldrick, 2008)'
_computing_structure_solution 'SHELXS-97 (Sheldrick, 2008)'
_diffrn_ambient_temperature 298(2)
_diffrn_measured_fraction_theta_full 0.985
_diffrn_measured_fraction_theta_max 0.985
_diffrn_measurement_device_type 'Smart-Apex CCD area detector'
_diffrn_measurement_method 'omega scans'
_diffrn_radiation_monochromator graphite
_diffrn_radiation_source 'fine-focus sealed tube'
_diffrn_radiation_type MoK\a
_diffrn_radiation_wavelength 0.71073
_diffrn_reflns_av_R_equivalents 0.0651
_diffrn_reflns_av_sigmaI/netI 0.0526
_diffrn_reflns_limit_h_max 20
_diffrn_reflns_limit_h_min -20
_diffrn_reflns_limit_k_max 10
_diffrn_reflns_limit_k_min -10
_diffrn_reflns_limit_l_max 15
_diffrn_reflns_limit_l_min -15
_diffrn_reflns_number 14825
_diffrn_reflns_theta_full 28.31
_diffrn_reflns_theta_max 28.31
_diffrn_reflns_theta_min 2.66
_exptl_absorpt_coefficient_mu 0.226
_exptl_absorpt_correction_T_max 0.9910
_exptl_absorpt_correction_T_min 0.9151
_exptl_absorpt_correction_type multi-scan
_exptl_absorpt_process_details '(SADABS; Bruker, 2008)'
_exptl_crystal_colour colorless
_exptl_crystal_density_diffrn 1.283
_exptl_crystal_density_method 'not measured'
_exptl_crystal_description plate
_exptl_crystal_F_000 576
_exptl_crystal_size_max 0.40
_exptl_crystal_size_mid 0.10
_exptl_crystal_size_min 0.04
_refine_diff_density_max 0.584
_refine_diff_density_min -0.211
_refine_diff_density_rms 0.081
_refine_ls_extinction_method none
_refine_ls_goodness_of_fit_ref 1.063
_refine_ls_hydrogen_treatment constr
_refine_ls_matrix_type full
_refine_ls_number_parameters 172
_refine_ls_number_reflns 3472
_refine_ls_number_restraints 172
_refine_ls_restrained_S_all 1.041
_refine_ls_R_factor_all 0.1237
_refine_ls_R_factor_gt 0.0734
_refine_ls_shift/su_max 0.000
_refine_ls_shift/su_mean 0.000
_refine_ls_structure_factor_coef Fsqd
_refine_ls_weighting_details 'calc w=1/[\s^2^(Fo^2^)+(0.0881P)^2^+0.2449P] where P=(Fo^2^+2Fc^2^)/3'
_refine_ls_weighting_scheme calc
_refine_ls_wR_factor_gt 0.1675
_refine_ls_wR_factor_ref 0.1941
_reflns_number_gt 2040
_reflns_number_total 3472
_reflns_threshold_expression >2sigma(I)
_cod_data_source_file Styrene_NTs.cif
_cod_data_source_block sad1
_cod_depositor_comments
;
The following automatic conversions were performed:

'_symmetry_cell_setting' value 'Monoclinic' changed to 'monoclinic'
according to
/usr/data/users/saulius/crontab/automatic-downloads/current/ACS/lib/dictionaries/cif_core.dic
dictionary named 'cif_core.dic' version 2.4.2 from
2011-04-26.

'_exptl_absorpt_correction_type' value 'Multi-scan'
changed to 'multi-scan' according to
/usr/data/users/saulius/crontab/automatic-downloads/current/ACS/lib/dictionaries/cif_core.dic
dictionary named 'cif_core.dic' version 2.4.2 from 2011-04-26.

Automatic conversion script
Id: cif_fix_values 2281 2013-09-26 08:29:07Z andrius 
;
_cod_original_sg_symbol_H-M P2(1)/c
_cod_database_code 4122554

loop_
_symmetry_equiv_pos_as_xyz
'x, y, z'
'-x, y+1/2, -z+1/2'
'-x, -y, -z'
'x, -y-1/2, z-1/2'

loop_
_atom_site_label
_atom_site_type_symbol
_atom_site_fract_x
_atom_site_fract_y
_atom_site_fract_z
_atom_site_U_iso_or_equiv
_atom_site_adp_type
_atom_site_occupancy
_atom_site_symmetry_multiplicity
_atom_site_calc_flag
_atom_site_refinement_flags
N1 N 0.82248(14) 0.8031(3) 0.93358(18) 0.0558(6) Uani 1 1 d U
C1 C 0.8402(2) 0.6827(5) 1.0281(3) 0.0901(12) Uani 1 1 d U
H1A H 0.8812 0.7180 1.0895 0.108 Uiso 1 1 calc R
H1B H 0.7921 0.6133 1.0515 0.108 Uiso 1 1 calc R
C2 C 0.8751(2) 0.6455(4) 0.9181(3) 0.0659(8) Uani 1 1 d U
H2A H 0.8446 0.5546 0.8747 0.079 Uiso 1 1 calc R
C3 C 0.96766(17) 0.6712(3) 0.8915(2) 0.0542(7) Uani 1 1 d U
C4 C 1.0010(2) 0.5878(4) 0.7998(2) 0.0657(8) Uani 1 1 d U
H4A H 0.9648 0.5166 0.7549 0.079 Uiso 1 1 calc R
C5 C 1.0861(2) 0.6086(5) 0.7745(3) 0.0754(9) Uani 1 1 d U
H5A H 1.1077 0.5503 0.7133 0.091 Uiso 1 1 calc R
C6 C 1.1401(2) 0.7154(5) 0.8391(3) 0.0751(9) Uani 1 1 d U
H6A H 1.1980 0.7300 0.8216 0.090 Uiso 1 1 calc R
C7 C 1.1078(2) 0.7998(4) 0.9292(3) 0.0753(9) Uani 1 1 d U
H7A H 1.1438 0.8729 0.9729 0.090 Uiso 1 1 calc R
C8 C 1.0230(2) 0.7772(4) 0.9551(2) 0.0652(8) Uani 1 1 d U
H8A H 1.0021 0.8346 1.0170 0.078 Uiso 1 1 calc R
S1 S 0.72170(4) 0.80321(10) 0.87389(6) 0.0620(3) Uani 1 1 d U
O1 O 0.72903(13) 0.8632(3) 0.76024(16) 0.0794(7) Uani 1 1 d U
O2 O 0.67902(15) 0.6454(3) 0.8890(2) 0.0945(8) Uani 1 1 d U
C9 C 0.67259(16) 0.9606(4) 0.9540(2) 0.0563(7) Uani 1 1 d U
C10 C 0.67229(18) 1.1270(4) 0.9176(3) 0.0668(8) Uani 1 1 d U
H10A H 0.6986 1.1559 0.8511 0.080 Uiso 1 1 calc R
C11 C 0.6332(2) 1.2502(5) 0.9793(3) 0.0774(9) Uani 1 1 d U
H11A H 0.6336 1.3624 0.9537 0.093 Uiso 1 1 calc R
C12 C 0.59357(19) 1.2134(5) 1.0780(3) 0.0735(9) Uani 1 1 d U
C13 C 0.5963(2) 1.0475(6) 1.1139(3) 0.0918(11) Uani 1 1 d U
H13A H 0.5714 1.0199 1.1816 0.110 Uiso 1 1 calc R
C14 C 0.6345(2) 0.9194(5) 1.0537(3) 0.0796(9) Uani 1 1 d U
H14A H 0.6347 0.8075 1.0799 0.095 Uiso 1 1 calc R
C15 C 0.5487(3) 1.3512(6) 1.1428(4) 0.1113(15) Uani 1 1 d U
H15A H 0.5251 1.3028 1.2092 0.167 Uiso 1 1 calc R
H15B H 0.5022 1.4000 1.0951 0.167 Uiso 1 1 calc R
H15C H 0.5901 1.4384 1.1651 0.167 Uiso 1 1 calc R

loop_
_atom_site_aniso_label
_atom_site_aniso_U_11
_atom_site_aniso_U_22
_atom_site_aniso_U_33
_atom_site_aniso_U_23
_atom_site_aniso_U_13
_atom_site_aniso_U_12
N1 0.0558(12) 0.0629(14) 0.0485(13) 0.0017(10) 0.0012(10) 0.0027(10)
C1 0.081(2) 0.121(3) 0.070(2) 0.039(2) 0.0162(16) 0.026(2)
C2 0.0732(18) 0.0502(16) 0.074(2) 0.0059(14) 0.0057(15) 0.0031(13)
C3 0.0627(15) 0.0472(15) 0.0520(16) 0.0015(12) -0.0018(12) 0.0095(12)
C4 0.0726(18) 0.0670(19) 0.0558(17) -0.0134(14) -0.0106(13) 0.0119(15)
C5 0.0749(19) 0.094(2) 0.0569(19) -0.0123(17) 0.0034(15) 0.0273(18)
C6 0.0565(17) 0.089(2) 0.079(2) 0.0029(18) 0.0012(15) 0.0151(16)
C7 0.0700(19) 0.078(2) 0.075(2) -0.0132(17) -0.0167(16) 0.0030(17)
C8 0.0736(18) 0.0677(19) 0.0540(17) -0.0133(14) 0.0007(14) 0.0083(15)
S1 0.0522(4) 0.0700(5) 0.0635(5) 0.0000(4) 0.0008(3) -0.0085(3)
O1 0.0719(13) 0.1212(19) 0.0445(11) 0.0024(12) -0.0025(9) 0.0042(12)
O2 0.0780(15) 0.0791(16) 0.127(2) -0.0096(14) 0.0153(14) -0.0246(12)
C9 0.0462(13) 0.0691(18) 0.0534(15) 0.0101(13) 0.0013(11) -0.0037(12)
C10 0.0603(16) 0.076(2) 0.0651(19) 0.0193(16) 0.0107(13) 0.0011(14)
C11 0.069(2) 0.0671(19) 0.095(3) 0.0085(18) -0.0013(17) 0.0036(15)
C12 0.0540(16) 0.096(2) 0.069(2) -0.0114(18) -0.0066(14) 0.0048(16)
C13 0.094(3) 0.122(3) 0.062(2) 0.010(2) 0.0263(18) 0.007(2)
C14 0.088(2) 0.083(2) 0.070(2) 0.0230(17) 0.0242(17) 0.0042(18)
C15 0.084(3) 0.138(4) 0.110(3) -0.042(3) -0.010(2) 0.024(2)

loop_
_atom_type_symbol
_atom_type_description
_atom_type_scat_dispersion_real
_atom_type_scat_dispersion_imag
_atom_type_scat_source
C C 0.0033 0.0016 'International Tables Vol C Tables 4.2.6.8 and 6.1.1.4'
H H 0.0000 0.0000 'International Tables Vol C Tables 4.2.6.8 and 6.1.1.4'
N N 0.0061 0.0033 'International Tables Vol C Tables 4.2.6.8 and 6.1.1.4'
O O 0.0106 0.0060 'International Tables Vol C Tables 4.2.6.8 and 6.1.1.4'
S S 0.1246 0.1234 'International Tables Vol C Tables 4.2.6.8 and 6.1.1.4'

loop_
_geom_angle_atom_site_label_1
_geom_angle_atom_site_label_2
_geom_angle_atom_site_label_3
_geom_angle
C1 N1 C2 59.01(19)
C1 N1 S1 116.6(2)
C2 N1 S1 116.41(18)
C2 C1 N1 61.13(19)
C2 C1 H1A 117.7
N1 C1 H1A 117.7
C2 C1 H1B 117.7
N1 C1 H1B 117.7
H1A C1 H1B 114.8
C1 C2 C3 124.3(3)
C1 C2 N1 59.86(19)
C3 C2 N1 116.3(2)
C1 C2 H2A 114.9
C3 C2 H2A 114.9
N1 C2 H2A 114.9
C8 C3 C4 117.7(3)
C8 C3 C2 122.2(3)
C4 C3 C2 120.1(3)
C5 C4 C3 121.0(3)
C5 C4 H4A 119.5
C3 C4 H4A 119.5
C4 C5 C6 120.2(3)
C4 C5 H5A 119.9
C6 C5 H5A 119.9
C7 C6 C5 119.4(3)
C7 C6 H6A 120.3
C5 C6 H6A 120.3
C8 C7 C6 120.2(3)
C8 C7 H7A 119.9
C6 C7 H7A 119.9
C7 C8 C3 121.4(3)
C7 C8 H8A 119.3
C3 C8 H8A 119.3
O2 S1 O1 117.87(15)
O2 S1 N1 111.83(14)
O1 S1 N1 105.96(12)
O2 S1 C9 109.36(15)
O1 S1 C9 109.46(14)
N1 S1 C9 101.01(12)
C10 C9 C14 119.6(3)
C10 C9 S1 119.7(2)
C14 C9 S1 120.7(2)
C11 C10 C9 119.9(3)
C11 C10 H10A 120.1
C9 C10 H10A 120.1
C10 C11 C12 122.1(3)
C10 C11 H11A 119.0
C12 C11 H11A 119.0
C13 C12 C11 117.0(3)
C13 C12 C15 122.0(4)
C11 C12 C15 121.0(4)
C12 C13 C14 122.7(3)
C12 C13 H13A 118.7
C14 C13 H13A 118.7
C13 C14 C9 118.8(3)
C13 C14 H14A 120.6
C9 C14 H14A 120.6
C12 C15 H15A 109.5
C12 C15 H15B 109.5
H15A C15 H15B 109.5
C12 C15 H15C 109.5
H15A C15 H15C 109.5
H15B C15 H15C 109.5

loop_
_geom_bond_atom_site_label_1
_geom_bond_atom_site_label_2
_geom_bond_distance
N1 C1 1.474(4)
N1 C2 1.492(4)
N1 S1 1.660(2)
C1 C2 1.461(4)
C1 H1A 0.9700
C1 H1B 0.9700
C2 C3 1.486(4)
C2 H2A 0.9800
C3 C8 1.378(4)
C3 C4 1.386(4)
C4 C5 1.366(4)
C4 H4A 0.9300
C5 C6 1.376(5)
C5 H5A 0.9300
C6 C7 1.369(4)
C6 H6A 0.9300
C7 C8 1.364(4)
C7 H7A 0.9300
C8 H8A 0.9300
S1 O2 1.416(2)
S1 O1 1.430(2)
S1 C9 1.750(3)
C9 C10 1.373(4)
C9 C14 1.381(4)
C10 C11 1.368(5)
C10 H10A 0.9300
C11 C12 1.375(5)
C11 H11A 0.9300
C12 C13 1.367(5)
C12 C15 1.512(5)
C13 C14 1.379(5)
C13 H13A 0.9300
C14 H14A 0.9300
C15 H15A 0.9600
C15 H15B 0.9600
C15 H15C 0.9600
